data_2238141
loop_
_publ_author_name
'Lee, Jae Kyun'
'Nam, Kee Dal'
'Cha, Joo Hwan'
'Cho, Yong Seo'
'Lee, Joon Kyun'

_publ_section_title
;
 (<i>E</i>)-<i>N</i>-(3,3-Diphenylallylidene)naphthalen-1-amine
;
_journal_coeditor_code CV5411
_journal_issue 7
_journal_name_full 'Acta Crystallographica Section E'
_journal_page_first o1025
_journal_paper_doi 10.1107/S1600536813014888
_journal_volume 69
_journal_year 2013
_chemical_formula_iupac 'C25 H19 N'
_chemical_formula_moiety 'C25 H19 N'
_chemical_formula_sum 'C25 H19 N'
_chemical_formula_weight 333.41
_chemical_name_systematic
;
(<i>E</i>)-<i>N</i>-(3,3-Diphenylallylidene)naphthalen-1-amine
;
_space_group_IT_number 61
_symmetry_cell_setting orthorhombic
_symmetry_space_group_name_Hall '-P 2ac 2ab'
_symmetry_space_group_name_H-M 'P b c a'
_atom_sites_solution_hydrogens geom
_atom_sites_solution_primary direct
_atom_sites_solution_secondary difmap
_audit_creation_method SHELXL-97
_cell_angle_alpha 90.00
_cell_angle_beta 90.00
_cell_angle_gamma 90.00
_cell_formula_units_Z 8
_cell_length_a 11.2203(7)
_cell_length_b 13.5658(7)
_cell_length_c 24.1946(13)
_cell_measurement_temperature 296(2)
_cell_volume 3682.7(4)
_computing_cell_refinement 'RAPID--AUTO (Rigaku, 2006)'
_computing_data_collection 'RAPID--AUTO (Rigaku, 2006)'
_computing_data_reduction 'RAPID--AUTO (Rigaku, 2006)'
_computing_molecular_graphics 'CrystalStructure (Rigaku, 2010)'
_computing_publication_material 'CrystalStructure (Rigaku, 2010)'
_computing_structure_refinement 'SHELXL97 (Sheldrick, 2008)'
_computing_structure_solution 'SHELXS97 (Sheldrick, 2008)'
_diffrn_ambient_temperature 296(2)
_diffrn_detector_area_resol_mean 10.000
_diffrn_measured_fraction_theta_full 0.998
_diffrn_measured_fraction_theta_max 0.998
_diffrn_measurement_device_type 'Rigaku R-AXIS RAPID'
_diffrn_measurement_method \w
_diffrn_radiation_monochromator graphite
_diffrn_radiation_source 'fine-focus sealed tube'
_diffrn_radiation_type MoK\a
_diffrn_radiation_wavelength 0.71075
_diffrn_reflns_av_R_equivalents 0.0704
_diffrn_reflns_av_sigmaI/netI 0.0393
_diffrn_reflns_limit_h_max 14
_diffrn_reflns_limit_h_min -14
_diffrn_reflns_limit_k_max 17
_diffrn_reflns_limit_k_min -17
_diffrn_reflns_limit_l_max 30
_diffrn_reflns_limit_l_min -31
_diffrn_reflns_number 33578
_diffrn_reflns_theta_full 27.43
_diffrn_reflns_theta_max 27.43
_diffrn_reflns_theta_min 3.00
_exptl_absorpt_coefficient_mu 0.069
_exptl_absorpt_correction_T_max 0.9863
_exptl_absorpt_correction_T_min 0.9863
_exptl_absorpt_correction_type multi-scan
_exptl_absorpt_process_details '(ABSCOR; Rigaku, 1995)'
_exptl_crystal_colour yellow
_exptl_crystal_density_diffrn 1.203
_exptl_crystal_density_method 'not measured'
_exptl_crystal_description block
_exptl_crystal_F_000 1408
_exptl_crystal_size_max 0.20
_exptl_crystal_size_mid 0.20
_exptl_crystal_size_min 0.20
_refine_diff_density_max 0.157
_refine_diff_density_min -0.254
_refine_ls_extinction_method none
_refine_ls_goodness_of_fit_ref 0.945
_refine_ls_hydrogen_treatment constr
_refine_ls_matrix_type full
_refine_ls_number_parameters 235
_refine_ls_number_reflns 4190
_refine_ls_number_restraints 0
_refine_ls_restrained_S_all 0.945
_refine_ls_R_factor_all 0.1245
_refine_ls_R_factor_gt 0.0611
_refine_ls_shift/su_max 0.001
_refine_ls_shift/su_mean 0.000
_refine_ls_structure_factor_coef Fsqd
_refine_ls_weighting_details 'calc w=1/[\s^2^(Fo^2^)+(0.1186P)^2^] where P=(Fo^2^+2Fc^2^)/3'
_refine_ls_weighting_scheme calc
_refine_ls_wR_factor_gt 0.1479
_refine_ls_wR_factor_ref 0.1968
_reflns_number_gt 2080
_reflns_number_total 4190
_reflns_threshold_expression I>2sigma(I)
_cod_data_source_file cv5411.cif
_cod_data_source_block I
_cod_database_code 2238141
_cod_database_fobs_code 2238141

loop_
_symmetry_equiv_pos_as_xyz
'x, y, z'
'-x+1/2, y+1/2, z'
'x, -y+1/2, z+1/2'
'-x+1/2, -y, z+1/2'
'-x, -y, -z'
'x-1/2, -y-1/2, -z'
'-x, y-1/2, -z-1/2'
'x-1/2, y, -z-1/2'

loop_
_atom_site_type_symbol
_atom_site_label
_atom_site_fract_x
_atom_site_fract_y
_atom_site_fract_z
_atom_site_U_iso_or_equiv
_atom_site_adp_type
_atom_site_calc_flag
_atom_site_refinement_flags
_atom_site_occupancy
_atom_site_symmetry_multiplicity
N N1 0.03605(16) 0.37399(12) 0.86987(6) 0.0588(5) Uani d . 1 1
C C1 -0.1297(2) 0.27203(18) 0.83686(9) 0.0688(6) Uani d . 1 1
H H1 -0.1143 0.2251 0.8640 0.083 Uiso calc R 1 1
C C2 -0.2224(3) 0.2562(2) 0.79886(10) 0.0830(8) Uani d . 1 1
H H2 -0.2682 0.1992 0.8013 0.100 Uiso calc R 1 1
C C3 -0.2458(2) 0.3231(2) 0.75873(9) 0.0827(8) Uani d . 1 1
H H3 -0.3079 0.3118 0.7341 0.099 Uiso calc R 1 1
C C4 -0.1772(2) 0.4100(2) 0.75384(8) 0.0682(7) Uani d . 1 1
C C5 -0.1976(3) 0.4814(3) 0.71211(10) 0.0888(9) Uani d . 1 1
H H5 -0.2569 0.4705 0.6860 0.107 Uiso calc R 1 1
C C6 -0.1321(3) 0.5650(3) 0.70969(10) 0.0947(10) Uani d . 1 1
H H6 -0.1471 0.6108 0.6819 0.114 Uiso calc R 1 1
C C7 -0.0421(3) 0.5836(2) 0.74842(11) 0.0850(8) Uani d . 1 1
H H7 0.0018 0.6416 0.7465 0.102 Uiso calc R 1 1
C C8 -0.0190(2) 0.51646(18) 0.78898(9) 0.0690(7) Uani d . 1 1
H H8 0.0406 0.5295 0.8147 0.083 Uiso calc R 1 1
C C9 -0.0839(2) 0.42754(17) 0.79262(8) 0.0582(6) Uani d . 1 1
C C10 -0.06209(19) 0.35522(16) 0.83444(8) 0.0564(5) Uani d . 1 1
C C11 0.0290(2) 0.35090(15) 0.92139(8) 0.0558(5) Uani d . 1 1
H H11 -0.0394 0.3213 0.9354 0.067 Uiso calc R 1 1
C C12 0.1286(2) 0.37159(14) 0.95689(8) 0.0562(5) Uani d . 1 1
H H12 0.1979 0.3923 0.9393 0.067 Uiso calc R 1 1
C C13 0.13445(18) 0.36485(14) 1.01268(8) 0.0522(5) Uani d . 1 1
C C14 0.03384(19) 0.33393(15) 1.04830(8) 0.0534(5) Uani d . 1 1
C C15 -0.0793(2) 0.37540(16) 1.04349(9) 0.0630(6) Uani d . 1 1
H H15 -0.0937 0.4227 1.0165 0.076 Uiso calc R 1 1
C C16 -0.1706(2) 0.3467(2) 1.07863(10) 0.0761(7) Uani d . 1 1
H H16 -0.2457 0.3750 1.0751 0.091 Uiso calc R 1 1
C C17 -0.1506(3) 0.2765(2) 1.11871(10) 0.0793(8) Uani d . 1 1
H H17 -0.2122 0.2571 1.1420 0.095 Uiso calc R 1 1
C C18 -0.0399(3) 0.23538(18) 1.12413(9) 0.0747(7) Uani d . 1 1
H H18 -0.0264 0.1881 1.1513 0.090 Uiso calc R 1 1
C C19 0.0517(2) 0.26348(16) 1.08965(8) 0.0642(6) Uani d . 1 1
H H19 0.1266 0.2351 1.0939 0.077 Uiso calc R 1 1
C C20 0.24624(19) 0.39592(14) 1.04092(8) 0.0522(5) Uani d . 1 1
C C21 0.2411(2) 0.45116(16) 1.08939(8) 0.0655(6) Uani d . 1 1
H H21 0.1676 0.4635 1.1058 0.079 Uiso calc R 1 1
C C22 0.3434(3) 0.48772(19) 1.11332(10) 0.0760(7) Uani d . 1 1
H H22 0.3385 0.5257 1.1452 0.091 Uiso calc R 1 1
C C23 0.4527(3) 0.46821(19) 1.09016(10) 0.0781(7) Uani d . 1 1
H H23 0.5216 0.4933 1.1062 0.094 Uiso calc R 1 1
C C24 0.4600(2) 0.41132(18) 1.04309(10) 0.0702(6) Uani d . 1 1
H H24 0.5340 0.3969 1.0279 0.084 Uiso calc R 1 1
C C25 0.3577(2) 0.37575(16) 1.01848(8) 0.0604(6) Uani d . 1 1
H H25 0.3634 0.3379 0.9865 0.072 Uiso calc R 1 1

loop_
_atom_site_aniso_label
_atom_site_aniso_U_11
_atom_site_aniso_U_22
_atom_site_aniso_U_33
_atom_site_aniso_U_12
_atom_site_aniso_U_13
_atom_site_aniso_U_23
N1 0.0562(11) 0.0734(12) 0.0467(9) 0.0012(9) -0.0046(8) 0.0029(8)
C1 0.0738(16) 0.0759(15) 0.0568(12) -0.0053(13) -0.0020(11) -0.0047(11)
C2 0.0819(19) 0.0996(19) 0.0675(15) -0.0148(15) -0.0064(14) -0.0201(14)
C3 0.0614(16) 0.127(2) 0.0593(13) 0.0046(16) -0.0104(12) -0.0266(15)
C4 0.0574(15) 0.1024(18) 0.0447(11) 0.0215(13) -0.0033(10) -0.0105(12)
C5 0.080(2) 0.133(3) 0.0530(13) 0.042(2) -0.0055(13) -0.0045(15)
C6 0.108(3) 0.119(2) 0.0568(15) 0.052(2) 0.0038(15) 0.0169(16)
C7 0.087(2) 0.0966(18) 0.0716(15) 0.0220(15) 0.0105(14) 0.0225(14)
C8 0.0638(15) 0.0851(17) 0.0580(13) 0.0107(13) 0.0052(11) 0.0094(12)
C9 0.0501(13) 0.0809(15) 0.0436(10) 0.0106(11) 0.0032(9) -0.0022(10)
C10 0.0531(13) 0.0728(14) 0.0432(10) 0.0037(11) -0.0006(9) -0.0030(9)
C11 0.0597(13) 0.0604(12) 0.0473(10) -0.0005(10) -0.0016(9) 0.0012(9)
C12 0.0552(13) 0.0609(13) 0.0524(11) -0.0005(10) -0.0043(10) 0.0020(9)
C13 0.0575(13) 0.0496(11) 0.0494(10) 0.0035(9) -0.0017(9) -0.0002(9)
C14 0.0587(13) 0.0538(11) 0.0477(10) 0.0004(10) -0.0015(9) -0.0044(9)
C15 0.0639(15) 0.0627(13) 0.0623(12) 0.0056(11) 0.0012(11) -0.0043(10)
C16 0.0628(16) 0.0831(16) 0.0824(16) 0.0050(13) 0.0132(13) -0.0138(14)
C17 0.083(2) 0.0854(18) 0.0691(14) -0.0109(15) 0.0213(14) -0.0095(13)
C18 0.0897(19) 0.0763(16) 0.0580(13) -0.0081(14) 0.0090(13) 0.0040(11)
C19 0.0681(15) 0.0682(13) 0.0563(12) -0.0009(11) -0.0006(11) 0.0054(10)
C20 0.0568(13) 0.0519(11) 0.0480(10) -0.0005(10) -0.0030(9) 0.0045(8)
C21 0.0706(15) 0.0692(14) 0.0568(12) -0.0008(12) -0.0029(11) -0.0056(10)
C22 0.089(2) 0.0747(16) 0.0643(14) -0.0092(14) -0.0104(14) -0.0122(12)
C23 0.0777(19) 0.0796(16) 0.0770(16) -0.0184(14) -0.0201(14) 0.0043(13)
C24 0.0618(15) 0.0793(16) 0.0696(14) -0.0057(12) -0.0055(12) 0.0098(12)
C25 0.0607(14) 0.0658(13) 0.0547(12) 0.0016(11) -0.0020(10) 0.0003(10)

loop_
_atom_type_symbol
_atom_type_description
_atom_type_scat_dispersion_real
_atom_type_scat_dispersion_imag
_atom_type_scat_source
C C 0.0033 0.0016 'International Tables Vol C Tables 4.2.6.8 and 6.1.1.4'
H H 0.0000 0.0000 'International Tables Vol C Tables 4.2.6.8 and 6.1.1.4'
N N 0.0061 0.0033 'International Tables Vol C Tables 4.2.6.8 and 6.1.1.4'

loop_
_geom_angle_atom_site_label_1
_geom_angle_atom_site_label_2
_geom_angle_atom_site_label_3
_geom_angle
C11 N1 C10 119.57(18)
C10 C1 C2 120.7(2)
C10 C1 H1 119.6
C2 C1 H1 119.6
C3 C2 C1 120.7(3)
C3 C2 H2 119.7
C1 C2 H2 119.7
C2 C3 C4 120.9(2)
C2 C3 H3 119.6
C4 C3 H3 119.6
C3 C4 C5 122.8(2)
C3 C4 C9 119.0(2)
C5 C4 C9 118.2(3)
C6 C5 C4 121.1(3)
C6 C5 H5 119.5
C4 C5 H5 119.5
C5 C6 C7 120.9(3)
C5 C6 H6 119.6
C7 C6 H6 119.6
C8 C7 C6 119.9(3)
C8 C7 H7 120.0
C6 C7 H7 120.0
C7 C8 C9 121.1(2)
C7 C8 H8 119.4
C9 C8 H8 119.4
C8 C9 C4 118.7(2)
C8 C9 C10 122.8(2)
C4 C9 C10 118.5(2)
C1 C10 N1 123.73(19)
C1 C10 C9 120.2(2)
N1 C10 C9 115.94(19)
N1 C11 C12 118.9(2)
N1 C11 H11 120.6
C12 C11 H11 120.6
C13 C12 C11 128.3(2)
C13 C12 H12 115.8
C11 C12 H12 115.8
C12 C13 C14 124.21(19)
C12 C13 C20 118.61(19)
C14 C13 C20 117.07(16)
C15 C14 C19 117.8(2)
C15 C14 C13 122.11(19)
C19 C14 C13 120.05(19)
C16 C15 C14 120.5(2)
C16 C15 H15 119.7
C14 C15 H15 119.7
C17 C16 C15 120.4(2)
C17 C16 H16 119.8
C15 C16 H16 119.8
C18 C17 C16 119.8(2)
C18 C17 H17 120.1
C16 C17 H17 120.1
C17 C18 C19 120.4(2)
C17 C18 H18 119.8
C19 C18 H18 119.8
C18 C19 C14 121.0(2)
C18 C19 H19 119.5
C14 C19 H19 119.5
C25 C20 C21 118.2(2)
C25 C20 C13 121.51(17)
C21 C20 C13 120.2(2)
C22 C21 C20 120.8(2)
C22 C21 H21 119.6
C20 C21 H21 119.6
C23 C22 C21 120.2(2)
C23 C22 H22 119.9
C21 C22 H22 119.9
C22 C23 C24 119.9(2)
C22 C23 H23 120.1
C24 C23 H23 120.1
C23 C24 C25 120.2(2)
C23 C24 H24 119.9
C25 C24 H24 119.9
C24 C25 C20 120.7(2)
C24 C25 H25 119.7
C20 C25 H25 119.7

loop_
_geom_bond_atom_site_label_1
_geom_bond_atom_site_label_2
_geom_bond_distance
N1 C11 1.288(2)
N1 C10 1.419(3)
C1 C10 1.361(3)
C1 C2 1.405(3)
C1 H1 0.9300
C2 C3 1.355(4)
C2 H2 0.9300
C3 C4 1.412(4)
C3 H3 0.9300
C4 C5 1.417(4)
C4 C9 1.425(3)
C5 C6 1.353(4)
C5 H5 0.9300
C6 C7 1.400(4)
C6 H6 0.9300
C7 C8 1.364(3)
C7 H7 0.9300
C8 C9 1.412(3)
C8 H8 0.9300
C9 C10 1.430(3)
C11 C12 1.437(3)
C11 H11 0.9300
C12 C13 1.355(3)
C12 H12 0.9300
C13 C14 1.481(3)
C13 C20 1.489(3)
C14 C15 1.394(3)
C14 C19 1.398(3)
C15 C16 1.387(3)
C15 H15 0.9300
C16 C17 1.377(4)
C16 H16 0.9300
C17 C18 1.368(4)
C17 H17 0.9300
C18 C19 1.378(3)
C18 H18 0.9300
C19 H19 0.9300
C20 C25 1.391(3)
C20 C21 1.393(3)
C21 C22 1.379(3)
C21 H21 0.9300
C22 C23 1.373(3)
C22 H22 0.9300
C23 C24 1.378(3)
C23 H23 0.9300
C24 C25 1.380(3)
C24 H24 0.9300
C25 H25 0.9300

loop_
_geom_torsion_atom_site_label_1
_geom_torsion_atom_site_label_2
_geom_torsion_atom_site_label_3
_geom_torsion_atom_site_label_4
_geom_torsion
C10 C1 C2 C3 0.5(4)
C1 C2 C3 C4 0.5(4)
C2 C3 C4 C5 179.2(2)
C2 C3 C4 C9 -1.3(3)
C3 C4 C5 C6 178.1(2)
C9 C4 C5 C6 -1.4(4)
C4 C5 C6 C7 0.0(4)
C5 C6 C7 C8 0.5(4)
C6 C7 C8 C9 0.4(4)
C7 C8 C9 C4 -1.7(3)
C7 C8 C9 C10 179.8(2)
C3 C4 C9 C8 -177.3(2)
C5 C4 C9 C8 2.2(3)
C3 C4 C9 C10 1.2(3)
C5 C4 C9 C10 -179.31(19)
C2 C1 C10 N1 -177.1(2)
C2 C1 C10 C9 -0.6(3)
C11 N1 C10 C1 -40.3(3)
C11 N1 C10 C9 143.1(2)
C8 C9 C10 C1 178.2(2)
C4 C9 C10 C1 -0.2(3)
C8 C9 C10 N1 -5.0(3)
C4 C9 C10 N1 176.55(18)
C10 N1 C11 C12 -179.19(18)
N1 C11 C12 C13 171.0(2)
C11 C12 C13 C14 -0.3(3)
C11 C12 C13 C20 -176.53(18)
C12 C13 C14 C15 -49.7(3)
C20 C13 C14 C15 126.6(2)
C12 C13 C14 C19 132.6(2)
C20 C13 C14 C19 -51.1(3)
C19 C14 C15 C16 -0.4(3)
C13 C14 C15 C16 -178.12(19)
C14 C15 C16 C17 -0.2(3)
C15 C16 C17 C18 0.4(4)
C16 C17 C18 C19 -0.2(4)
C17 C18 C19 C14 -0.3(4)
C15 C14 C19 C18 0.6(3)
C13 C14 C19 C18 178.42(19)
C12 C13 C20 C25 -38.9(3)
C14 C13 C20 C25 144.7(2)
C12 C13 C20 C21 137.5(2)
C14 C13 C20 C21 -38.9(3)
C25 C20 C21 C22 2.3(3)
C13 C20 C21 C22 -174.3(2)
C20 C21 C22 C23 -1.4(4)
C21 C22 C23 C24 -0.5(4)
C22 C23 C24 C25 1.4(4)
C23 C24 C25 C20 -0.5(3)
C21 C20 C25 C24 -1.3(3)
C13 C20 C25 C24 175.22(19)
